data_7016303
loop_
_publ_author_name
'Musa, Sanaa'
'Romm, Ronit'
'Azerraf, Clarite'
'Kozuch, Sebastian'
'Gelman, Dmitri'

_publ_section_title
;
 New possible mode of ligand-metal cooperation in PC(sp(3))P pincer
 complexes.
;
_journal_issue 35
_journal_name_full 'Dalton transactions (Cambridge, England : 2003)'
_journal_page_first 8760
_journal_page_last 8763
_journal_paper_doi 10.1039/c1dt10167f
_journal_volume 40
_journal_year 2011
_chemical_formula_moiety 'C32 H41 Cl2 Ir P2'
_chemical_formula_sum 'C32 H41 Cl2 Ir P2'
_chemical_formula_weight 750.69
_chemical_name_systematic
;
?
;
_space_group_IT_number 14
_symmetry_cell_setting monoclinic
_symmetry_space_group_name_Hall '-P 2ybc'
_symmetry_space_group_name_H-M 'P 1 21/c 1'
_atom_sites_solution_hydrogens geom
_atom_sites_solution_primary direct
_atom_sites_solution_secondary difmap
_audit_creation_method SHELXL-97
_cell_angle_alpha 90.00
_cell_angle_beta 95.424(2)
_cell_angle_gamma 90.00
_cell_formula_units_Z 4
_cell_length_a 12.9018(11)
_cell_length_b 11.8906(10)
_cell_length_c 19.6359(17)
_cell_measurement_temperature 173(1)
_cell_volume 2998.9(4)
_computing_cell_refinement 'Bruker SMART'
_computing_data_collection 'Bruker SMART'
_computing_data_reduction 'Bruker SAINT'
_computing_molecular_graphics 'Bruker SHELXTL'
_computing_publication_material 'Bruker SHELXTL'
_computing_structure_refinement 'SHELXL-97 (Sheldrick, 1997)'
_computing_structure_solution 'SHELXS-97 (Sheldrick, 1990)'
_diffrn_ambient_temperature 173(1)
_diffrn_measured_fraction_theta_full 0.971
_diffrn_measured_fraction_theta_max 0.971
_diffrn_measurement_device_type 'CCD area detector'
_diffrn_measurement_method 'phi and omega scans'
_diffrn_radiation_monochromator graphite
_diffrn_radiation_source 'fine-focus sealed tube'
_diffrn_radiation_type MoK\a
_diffrn_radiation_wavelength 0.71073
_diffrn_reflns_av_R_equivalents 0.0482
_diffrn_reflns_av_sigmaI/netI 0.0546
_diffrn_reflns_limit_h_max 17
_diffrn_reflns_limit_h_min -17
_diffrn_reflns_limit_k_max 15
_diffrn_reflns_limit_k_min -15
_diffrn_reflns_limit_l_max 25
_diffrn_reflns_limit_l_min -22
_diffrn_reflns_number 24891
_diffrn_reflns_theta_full 28.00
_diffrn_reflns_theta_max 28.00
_diffrn_reflns_theta_min 2.08
_exptl_absorpt_coefficient_mu 4.758
_exptl_absorpt_correction_T_max 0.7633
_exptl_absorpt_correction_T_min 0.4496
_exptl_absorpt_correction_type multi-scan
_exptl_absorpt_process_details 'Bruker SADABS V2.05'
_exptl_crystal_colour yellow
_exptl_crystal_density_diffrn 1.663
_exptl_crystal_density_method 'not measured'
_exptl_crystal_description plate
_exptl_crystal_F_000 1496
_exptl_crystal_size_max 0.20
_exptl_crystal_size_mid 0.16
_exptl_crystal_size_min 0.06
_refine_diff_density_max 3.272
_refine_diff_density_min -1.197
_refine_diff_density_rms 0.157
_refine_ls_extinction_method none
_refine_ls_goodness_of_fit_ref 1.041
_refine_ls_hydrogen_treatment mixed
_refine_ls_matrix_type full
_refine_ls_number_parameters 360
_refine_ls_number_reflns 7029
_refine_ls_number_restraints 0
_refine_ls_restrained_S_all 1.041
_refine_ls_R_factor_all 0.0644
_refine_ls_R_factor_gt 0.0485
_refine_ls_shift/su_max 0.055
_refine_ls_shift/su_mean 0.001
_refine_ls_structure_factor_coef Fsqd
_refine_ls_weighting_details 'calc w=1/[\s^2^(Fo^2^)+(0.0610P)^2^+1.0130P] where P=(Fo^2^+2Fc^2^)/3'
_refine_ls_weighting_scheme calc
_refine_ls_wR_factor_gt 0.1074
_refine_ls_wR_factor_ref 0.1133
_reflns_number_gt 5651
_reflns_number_total 7029
_reflns_threshold_expression >2sigma(I)
_cod_data_source_file c1dt10167f.txt
_cod_data_source_block klarit2m
_cod_depositor_comments
;
The following automatic conversions were performed:

'_symmetry_cell_setting' value 'Monoclinic' changed to 'monoclinic'
according to /home/saulius/struct/CIF-dictionaries/cif_core.dic
dictionary named 'cif_core.dic' version 2.4.1 from 2010-06-29.

Automatic conversion script
Id: cif_fix_values 1715 2011-07-08 13:25:40Z adriana 
;
_cod_original_sg_symbol_H-M P2(1)/c
_cod_database_code 7016303

loop_
_symmetry_equiv_pos_as_xyz
'x, y, z'
'-x, y+1/2, -z+1/2'
'-x, -y, -z'
'x, -y-1/2, z-1/2'

loop_
_atom_site_label
_atom_site_type_symbol
_atom_site_fract_x
_atom_site_fract_y
_atom_site_fract_z
_atom_site_U_iso_or_equiv
_atom_site_adp_type
_atom_site_occupancy
_atom_site_symmetry_multiplicity
_atom_site_calc_flag
_atom_site_refinement_flags
C1 C 0.7313(4) 0.5327(4) 0.1537(3) 0.0320(11) Uani 1 1 d .
H1 H 0.782(4) 0.609(5) 0.153(3) 0.050(17) Uiso 1 1 d .
C2 C 0.6247(5) 0.3501(5) 0.1442(3) 0.0443(15) Uani 1 1 d .
H2 H 0.5827 0.2793 0.1402 0.053 Uiso 1 1 calc R
C3 C 0.6150(4) 0.5549(4) 0.1354(3) 0.0308(11) Uani 1 1 d .
C4 C 0.5673(4) 0.6603(4) 0.1224(3) 0.0340(12) Uani 1 1 d .
C5 C 0.4590(5) 0.6583(5) 0.1017(3) 0.0433(14) Uani 1 1 d .
H5 H 0.4235 0.7269 0.0907 0.052 Uiso 1 1 calc R
C6 C 0.4049(5) 0.5593(5) 0.0972(3) 0.0504(16) Uani 1 1 d .
H6 H 0.3322 0.5611 0.0840 0.061 Uiso 1 1 calc R
C7 C 0.4519(5) 0.4580(5) 0.1110(3) 0.0474(15) Uani 1 1 d .
H7 H 0.4125 0.3904 0.1080 0.057 Uiso 1 1 calc R
C8 C 0.5585(4) 0.4557(4) 0.1297(3) 0.0371(13) Uani 1 1 d .
C9 C 0.7431(4) 0.4632(4) 0.2205(3) 0.0297(11) Uani 1 1 d .
C10 C 0.8063(4) 0.4872(4) 0.2811(3) 0.0331(12) Uani 1 1 d .
C11 C 0.8092(4) 0.4064(5) 0.3325(3) 0.0404(13) Uani 1 1 d .
H11 H 0.8539 0.4178 0.3732 0.048 Uiso 1 1 calc R
C12 C 0.7497(5) 0.3110(5) 0.3263(3) 0.0449(14) Uani 1 1 d .
H12 H 0.7525 0.2589 0.3632 0.054 Uiso 1 1 calc R
C13 C 0.6856(5) 0.2892(5) 0.2674(3) 0.0395(13) Uani 1 1 d .
H13 H 0.6440 0.2232 0.2634 0.047 Uiso 1 1 calc R
C14 C 0.6835(4) 0.3650(4) 0.2148(3) 0.0351(12) Uani 1 1 d .
C15 C 0.7648(5) 0.4532(5) 0.0983(3) 0.0413(14) Uani 1 1 d .
C16 C 0.8428(5) 0.4704(6) 0.0571(3) 0.0523(17) Uani 1 1 d .
H16 H 0.8813 0.5386 0.0599 0.063 Uiso 1 1 calc R
C17 C 0.8652(6) 0.3873(8) 0.0113(4) 0.073(2) Uani 1 1 d .
H17 H 0.9191 0.3988 -0.0177 0.087 Uiso 1 1 calc R
C18 C 0.8101(8) 0.2888(8) 0.0077(4) 0.076(3) Uani 1 1 d .
H18 H 0.8273 0.2317 -0.0232 0.091 Uiso 1 1 calc R
C19 C 0.7296(7) 0.2713(6) 0.0485(4) 0.065(3) Uani 1 1 d .
H19 H 0.6904 0.2036 0.0451 0.078 Uiso 1 1 calc R
C20 C 0.7073(5) 0.3541(5) 0.0944(3) 0.0483(16) Uani 1 1 d .
C21 C 0.6677(6) 0.8332(6) 0.0478(3) 0.0563(18) Uani 1 1 d .
H21 H 0.5939 0.8503 0.0319 0.068 Uiso 0.50 1 d PR
H21A H 0.7334 0.7997 0.0501 0.068 Uiso 0.50 1 d PR
C22 C 0.7030(13) 0.7415(10) 0.0074(8) 0.058(4) Uani 0.50 1 d P
H22A H 0.6545 0.6783 0.0083 0.086 Uiso 0.50 1 calc PR
H22B H 0.7725 0.7176 0.0265 0.086 Uiso 0.50 1 calc PR
H22C H 0.7060 0.7666 -0.0399 0.086 Uiso 0.50 1 calc PR
C22A C 0.5972(13) 0.8042(14) -0.0094(7) 0.065(4) Uani 0.50 1 d P
H22D H 0.6264 0.8268 -0.0516 0.098 Uiso 0.50 1 calc PR
H22E H 0.5308 0.8431 -0.0062 0.098 Uiso 0.50 1 calc PR
H22F H 0.5856 0.7228 -0.0099 0.098 Uiso 0.50 1 calc PR
C23 C 0.7211(5) 0.9454(6) 0.0459(4) 0.0607(19) Uani 1 1 d .
H23A H 0.7901 0.9408 0.0713 0.091 Uiso 1 1 calc R
H23B H 0.6794 1.0025 0.0669 0.091 Uiso 1 1 calc R
H23C H 0.7284 0.9662 -0.0017 0.091 Uiso 1 1 calc R
C24 C 0.5493(5) 0.8968(5) 0.1658(4) 0.0488(16) Uani 1 1 d .
H24 H 0.5054 0.8552 0.1968 0.059 Uiso 1 1 calc R
C25 C 0.4743(5) 0.9538(6) 0.1123(4) 0.063(2) Uani 1 1 d .
H25A H 0.4297 1.0061 0.1348 0.094 Uiso 1 1 calc R
H25B H 0.4310 0.8968 0.0873 0.094 Uiso 1 1 calc R
H25C H 0.5138 0.9954 0.0803 0.094 Uiso 1 1 calc R
C26 C 0.6087(6) 0.9865(6) 0.2101(4) 0.064(2) Uani 1 1 d .
H26A H 0.6506 1.0322 0.1814 0.097 Uiso 1 1 calc R
H26B H 0.6546 0.9498 0.2460 0.097 Uiso 1 1 calc R
H26C H 0.5590 1.0349 0.2310 0.097 Uiso 1 1 calc R
C27 C 1.0131(4) 0.5820(5) 0.2820(3) 0.0487(16) Uani 1 1 d .
H27 H 1.0349 0.5265 0.3189 0.058 Uiso 1 1 calc R
C28 C 1.0242(5) 0.5249(6) 0.2134(4) 0.065(2) Uani 1 1 d .
H28A H 1.0110 0.5799 0.1764 0.097 Uiso 1 1 calc R
H28B H 0.9737 0.4633 0.2067 0.097 Uiso 1 1 calc R
H28C H 1.0948 0.4949 0.2130 0.097 Uiso 1 1 calc R
C29 C 1.0859(6) 0.6821(7) 0.2913(5) 0.076(2) Uani 1 1 d .
H29A H 1.1580 0.6567 0.2901 0.114 Uiso 1 1 calc R
H29B H 1.0782 0.7179 0.3355 0.114 Uiso 1 1 calc R
H29C H 1.0687 0.7363 0.2544 0.114 Uiso 1 1 calc R
C30 C 0.8738(5) 0.6588(6) 0.3829(3) 0.0510(16) Uani 1 1 d .
H30 H 0.8046 0.6334 0.3960 0.061 Uiso 1 1 calc R
C31 C 0.9566(6) 0.6028(7) 0.4339(4) 0.070(2) Uani 1 1 d .
H31A H 1.0251 0.6352 0.4283 0.105 Uiso 1 1 calc R
H31B H 0.9582 0.5217 0.4250 0.105 Uiso 1 1 calc R
H31C H 0.9391 0.6158 0.4807 0.105 Uiso 1 1 calc R
C32 C 0.8772(8) 0.7870(6) 0.3926(4) 0.078(3) Uani 1 1 d .
H32A H 0.8710 0.8050 0.4407 0.116 Uiso 1 1 calc R
H32B H 0.8195 0.8215 0.3639 0.116 Uiso 1 1 calc R
H32C H 0.9434 0.8161 0.3792 0.116 Uiso 1 1 calc R
Cl1 Cl 0.64365(12) 0.70197(13) 0.28565(8) 0.0444(3) Uani 1 1 d .
Cl2 Cl 0.91207(13) 0.77926(14) 0.14324(9) 0.0543(4) Uani 1 1 d .
Ir1 Ir 0.777830(16) 0.733421(18) 0.212773(11) 0.03369(9) Uani 1 1 d .
H1IR H 0.820(5) 0.876(5) 0.246(3) 0.064(19) Uiso 1 1 d .
P1 P 0.64138(12) 0.79137(11) 0.13461(8) 0.0339(3) Uani 1 1 d .
P2 P 0.87752(11) 0.62127(12) 0.29138(7) 0.0358(3) Uani 1 1 d .

loop_
_atom_site_aniso_label
_atom_site_aniso_U_11
_atom_site_aniso_U_22
_atom_site_aniso_U_33
_atom_site_aniso_U_23
_atom_site_aniso_U_13
_atom_site_aniso_U_12
C1 0.038(3) 0.027(3) 0.030(3) -0.001(2) -0.001(2) 0.001(2)
C2 0.055(4) 0.025(3) 0.049(4) -0.004(2) -0.012(3) -0.002(2)
C3 0.037(3) 0.031(3) 0.024(3) -0.001(2) -0.002(2) 0.001(2)
C4 0.044(3) 0.027(3) 0.029(3) 0.000(2) -0.001(2) 0.001(2)
C5 0.042(3) 0.042(3) 0.044(4) 0.004(3) -0.006(3) 0.003(3)
C6 0.038(4) 0.056(4) 0.054(4) 0.006(3) -0.012(3) 0.002(3)
C7 0.045(4) 0.046(3) 0.048(4) 0.001(3) -0.011(3) -0.011(3)
C8 0.045(3) 0.029(3) 0.035(3) -0.002(2) -0.007(3) -0.003(2)
C9 0.029(3) 0.027(2) 0.033(3) 0.002(2) 0.002(2) 0.002(2)
C10 0.033(3) 0.036(3) 0.030(3) 0.005(2) 0.002(2) -0.003(2)
C11 0.042(3) 0.048(3) 0.030(3) 0.005(3) -0.005(2) -0.007(3)
C12 0.046(4) 0.045(3) 0.043(4) 0.012(3) -0.001(3) -0.007(3)
C13 0.045(3) 0.031(3) 0.042(3) 0.009(2) 0.003(3) -0.006(2)
C14 0.032(3) 0.032(3) 0.039(3) 0.000(2) -0.007(2) 0.001(2)
C15 0.043(3) 0.046(3) 0.033(3) 0.001(3) -0.005(3) 0.013(3)
C16 0.051(4) 0.060(4) 0.044(4) -0.002(3) -0.003(3) 0.021(3)
C17 0.071(5) 0.113(7) 0.033(4) -0.015(4) -0.004(3) 0.041(5)
C18 0.101(7) 0.088(6) 0.034(4) -0.021(4) -0.022(4) 0.053(5)
C19 0.098(7) 0.044(4) 0.045(4) -0.012(3) -0.025(5) 0.030(4)
C20 0.065(4) 0.038(3) 0.037(3) -0.007(3) -0.018(3) 0.015(3)
C21 0.079(5) 0.051(4) 0.039(4) 0.012(3) 0.009(3) 0.000(3)
C22 0.081(11) 0.052(8) 0.041(8) 0.002(6) 0.010(7) 0.004(7)
C22A 0.081(11) 0.077(10) 0.035(8) 0.009(7) -0.006(7) -0.011(8)
C23 0.075(5) 0.049(4) 0.061(5) 0.015(3) 0.019(4) 0.000(3)
C24 0.056(4) 0.031(3) 0.060(4) 0.001(3) 0.010(3) 0.006(3)
C25 0.055(4) 0.049(4) 0.085(6) 0.000(4) 0.008(4) 0.016(3)
C26 0.082(5) 0.043(4) 0.071(5) -0.019(4) 0.018(4) 0.005(3)
C27 0.033(3) 0.055(4) 0.056(4) 0.012(3) -0.007(3) -0.004(3)
C28 0.042(4) 0.069(5) 0.084(6) 0.007(4) 0.007(4) 0.014(3)
C29 0.044(4) 0.083(6) 0.098(7) 0.014(5) -0.005(4) -0.024(4)
C30 0.055(4) 0.060(4) 0.036(3) -0.002(3) -0.008(3) -0.015(3)
C31 0.087(6) 0.069(5) 0.048(4) 0.007(4) -0.023(4) -0.019(4)
C32 0.118(7) 0.058(5) 0.053(5) -0.013(4) -0.014(5) -0.024(5)
Cl1 0.0493(9) 0.0456(8) 0.0396(8) -0.0003(6) 0.0110(7) -0.0032(6)
Cl2 0.0466(9) 0.0600(10) 0.0573(10) 0.0130(8) 0.0106(8) -0.0092(7)
Ir1 0.03540(14) 0.03092(13) 0.03440(14) 0.00201(9) 0.00146(9) -0.00596(8)
P1 0.0411(8) 0.0262(7) 0.0344(8) 0.0011(6) 0.0027(6) 0.0008(5)
P2 0.0344(8) 0.0389(8) 0.0328(8) 0.0018(6) -0.0034(6) -0.0084(6)

loop_
_atom_type_symbol
_atom_type_description
_atom_type_scat_dispersion_real
_atom_type_scat_dispersion_imag
_atom_type_scat_source
C C 0.0033 0.0016 'International Tables Vol C Tables 4.2.6.8 and 6.1.1.4'
H H 0.0000 0.0000 'International Tables Vol C Tables 4.2.6.8 and 6.1.1.4'
P P 0.1023 0.0942 'International Tables Vol C Tables 4.2.6.8 and 6.1.1.4'
Cl Cl 0.1484 0.1585 'International Tables Vol C Tables 4.2.6.8 and 6.1.1.4'
Ir Ir -1.4442 7.9887 'International Tables Vol C Tables 4.2.6.8 and 6.1.1.4'

loop_
_geom_angle_atom_site_label_1
_geom_angle_atom_site_label_2
_geom_angle_atom_site_label_3
_geom_angle
C15 C1 C3 106.0(4)
C15 C1 C9 105.1(4)
C3 C1 C9 107.9(4)
C15 C1 H1 107(3)
C3 C1 H1 115(3)
C9 C1 H1 115(3)
C20 C2 C14 105.2(5)
C20 C2 C8 105.6(5)
C14 C2 C8 107.1(4)
C20 C2 H2 112.8
C14 C2 H2 112.8
C8 C2 H2 112.8
C8 C3 C4 121.6(5)
C8 C3 C1 111.6(4)
C4 C3 C1 126.7(5)
C3 C4 C5 116.0(5)
C3 C4 P1 121.3(4)
C5 C4 P1 122.6(4)
C6 C5 C4 121.1(5)
C6 C5 H5 119.5
C4 C5 H5 119.5
C7 C6 C5 122.2(6)
C7 C6 H6 118.9
C5 C6 H6 118.9
C6 C7 C8 118.7(5)
C6 C7 H7 120.7
C8 C7 H7 120.7
C3 C8 C7 120.3(5)
C3 C8 C2 113.8(5)
C7 C8 C2 125.9(5)
C14 C9 C10 120.6(5)
C14 C9 C1 111.7(4)
C10 C9 C1 127.7(4)
C11 C10 C9 116.5(5)
C11 C10 P2 122.6(4)
C9 C10 P2 120.9(4)
C12 C11 C10 122.1(5)
C12 C11 H11 119.0
C10 C11 H11 119.0
C11 C12 C13 121.0(5)
C11 C12 H12 119.5
C13 C12 H12 119.5
C14 C13 C12 118.4(5)
C14 C13 H13 120.8
C12 C13 H13 120.8
C13 C14 C9 121.2(5)
C13 C14 C2 125.6(5)
C9 C14 C2 113.1(5)
C16 C15 C20 120.9(6)
C16 C15 C1 126.9(6)
C20 C15 C1 112.2(6)
C15 C16 C17 119.3(8)
C15 C16 H16 120.4
C17 C16 H16 120.4
C18 C17 C16 120.3(8)
C18 C17 H17 119.8
C16 C17 H17 119.8
C17 C18 C19 120.8(7)
C17 C18 H18 119.6
C19 C18 H18 119.6
C18 C19 C20 118.9(8)
C18 C19 H19 120.6
C20 C19 H19 120.6
C19 C20 C15 119.8(7)
C19 C20 C2 126.9(7)
C15 C20 C2 113.3(5)
C22A C21 C22 66.1(10)
C22A C21 C23 117.2(8)
C22 C21 C23 119.1(9)
C22A C21 P1 120.5(8)
C22 C21 P1 113.6(7)
C23 C21 P1 112.9(5)
C22A C21 H21 43.8
C22 C21 H21 108.9
C23 C21 H21 103.8
P1 C21 H21 95.2
C22A C21 H21A 116.5
C22 C21 H21A 51.2
C23 C21 H21A 88.0
P1 C21 H21A 94.9
H21 C21 H21A 160.0
C21 C22 H21A 40.2
C21 C22 H22A 109.5
H21A C22 H22A 129.4
C21 C22 H22B 109.5
H21A C22 H22B 69.7
H22A C22 H22B 109.5
C21 C22 H22C 109.5
H21A C22 H22C 118.5
H22A C22 H22C 109.5
H22B C22 H22C 109.5
C21 C22A H21 44.5
C21 C22A H22D 109.5
H21 C22A H22D 126.5
C21 C22A H22E 109.5
H21 C22A H22E 65.0
H22D C22A H22E 109.5
C21 C22A H22F 109.5
H21 C22A H22F 122.7
H22D C22A H22F 109.5
H22E C22A H22F 109.5
C21 C23 H23A 109.5
C21 C23 H23B 109.5
H23A C23 H23B 109.5
C21 C23 H23C 109.5
H23A C23 H23C 109.5
H23B C23 H23C 109.5
C25 C24 C26 109.4(5)
C25 C24 P1 117.1(5)
C26 C24 P1 110.7(4)
C25 C24 H24 106.3
C26 C24 H24 106.3
P1 C24 H24 106.3
C24 C25 H25A 109.5
C24 C25 H25B 109.5
H25A C25 H25B 109.5
C24 C25 H25C 109.5
H25A C25 H25C 109.5
H25B C25 H25C 109.5
C24 C26 H26A 109.5
C24 C26 H26B 109.5
H26A C26 H26B 109.5
C24 C26 H26C 109.5
H26A C26 H26C 109.5
H26B C26 H26C 109.5
C29 C27 C28 110.2(6)
C29 C27 P2 111.9(5)
C28 C27 P2 111.8(4)
C29 C27 H27 107.6
C28 C27 H27 107.6
P2 C27 H27 107.6
C27 C28 H28A 109.5
C27 C28 H28B 109.5
H28A C28 H28B 109.5
C27 C28 H28C 109.5
H28A C28 H28C 109.5
H28B C28 H28C 109.5
C27 C29 H29A 109.5
C27 C29 H29B 109.5
H29A C29 H29B 109.5
C27 C29 H29C 109.5
H29A C29 H29C 109.5
H29B C29 H29C 109.5
C32 C30 C31 109.7(5)
C32 C30 P2 110.8(5)
C31 C30 P2 116.4(5)
C32 C30 H30 106.4
C31 C30 H30 106.4
P2 C30 H30 106.4
C30 C31 H31A 109.5
C30 C31 H31B 109.5
H31A C31 H31B 109.5
C30 C31 H31C 109.5
H31A C31 H31C 109.5
H31B C31 H31C 109.5
C30 C32 H32A 109.5
C30 C32 H32B 109.5
H32A C32 H32B 109.5
C30 C32 H32C 109.5
H32A C32 H32C 109.5
H32B C32 H32C 109.5
P1 Ir1 P2 160.21(5)
P1 Ir1 Cl2 95.77(6)
P2 Ir1 Cl2 97.21(6)
P1 Ir1 Cl1 83.98(5)
P2 Ir1 Cl1 84.21(5)
Cl2 Ir1 Cl1 175.58(5)
P1 Ir1 H1 83.6(17)
P2 Ir1 H1 85.1(17)
Cl2 Ir1 H1 76.0(18)
Cl1 Ir1 H1 108.3(18)
P1 Ir1 H1IR 98.0(19)
P2 Ir1 H1IR 99.4(19)
Cl2 Ir1 H1IR 77.6(19)
Cl1 Ir1 H1IR 98.0(19)
H1 Ir1 H1IR 154(3)
C4 P1 C21 104.4(3)
C4 P1 C24 105.9(3)
C21 P1 C24 107.5(3)
C4 P1 Ir1 100.77(18)
C21 P1 Ir1 119.8(3)
C24 P1 Ir1 116.5(2)
C27 P2 C10 103.8(3)
C27 P2 C30 105.6(3)
C10 P2 C30 104.9(3)
C27 P2 Ir1 123.4(2)
C10 P2 Ir1 100.58(17)
C30 P2 Ir1 116.1(2)

loop_
_geom_bond_atom_site_label_1
_geom_bond_atom_site_label_2
_geom_bond_distance
C1 C15 1.533(8)
C1 C3 1.532(7)
C1 C9 1.545(7)
C1 H1 1.12(6)
C2 C20 1.514(9)
C2 C14 1.527(7)
C2 C8 1.530(7)
C2 H2 1.0000
C3 C8 1.385(7)
C3 C4 1.409(7)
C4 C5 1.419(8)
C4 P1 1.832(5)
C5 C6 1.367(8)
C5 H5 0.9500
C6 C7 1.364(8)
C6 H6 0.9500
C7 C8 1.390(8)
C7 H7 0.9500
C9 C14 1.397(7)
C9 C10 1.406(7)
C10 C11 1.393(7)
C10 P2 1.841(5)
C11 C12 1.368(8)
C11 H11 0.9500
C12 C13 1.383(9)
C12 H12 0.9500
C13 C14 1.368(8)
C13 H13 0.9500
C15 C16 1.366(9)
C15 C20 1.390(9)
C16 C17 1.385(9)
C16 H16 0.9500
C17 C18 1.368(12)
C17 H17 0.9500
C18 C19 1.387(12)
C18 H18 0.9500
C19 C20 1.382(9)
C19 H19 0.9500
C21 C22A 1.420(15)
C21 C22 1.447(15)
C21 C23 1.504(9)
C21 P1 1.838(7)
C21 H21 0.9951
C21 H21A 0.9338
C22 H21A 1.1282
C22 H22A 0.9800
C22 H22B 0.9800
C22 H22C 0.9800
C22A H21 0.9831
C22A H22D 0.9800
C22A H22E 0.9800
C22A H22F 0.9800
C23 H23A 0.9800
C23 H23B 0.9800
C23 H23C 0.9800
C24 C25 1.520(9)
C24 C26 1.535(9)
C24 P1 1.870(6)
C24 H24 1.0000
C25 H25A 0.9800
C25 H25B 0.9800
C25 H25C 0.9800
C26 H26A 0.9800
C26 H26B 0.9800
C26 H26C 0.9800
C27 C29 1.517(9)
C27 C28 1.528(10)
C27 P2 1.836(6)
C27 H27 1.0000
C28 H28A 0.9800
C28 H28B 0.9800
C28 H28C 0.9800
C29 H29A 0.9800
C29 H29B 0.9800
C29 H29C 0.9800
C30 C32 1.536(10)
C30 C31 1.545(9)
C30 P2 1.856(6)
C30 H30 1.0000
C31 H31A 0.9800
C31 H31B 0.9800
C31 H31C 0.9800
C32 H32A 0.9800
C32 H32B 0.9800
C32 H32C 0.9800
Cl1 Ir1 2.3776(15)
Cl2 Ir1 2.3681(16)
Ir1 P1 2.3279(15)
Ir1 P2 2.3324(15)
Ir1 H1 1.89(6)
Ir1 H1IR 1.88(6)
